data_4518228
loop_
_publ_author_name
'Rodr\'iguez, Israel'
'Flores Bello, Jeaninna'
'Marie Serrano Valc\'arcel, Joyce'
'L\'opez-Mej\'ias, Vilmal\'i'

_publ_section_title
;
 Design of Potential Pharmaceutical-Based Metal Complexes Derived from
 Cromolyn a Mast Cell Stabilizer
;
_journal_issue 46
_journal_name_full 'ACS Omega'
_journal_page_first 29714
_journal_page_last 29721
_journal_paper_doi 10.1021/acsomega.0c03320
_journal_volume 5
_journal_year 2020
_chemical_formula_moiety 'C46 H39.62 O28 Zn2, 7(H2 O)'
_chemical_formula_sum 'C46 H53.62 O35 Zn2'
_chemical_formula_weight 1297.25
_space_group_crystal_system monoclinic
_space_group_IT_number 15
_space_group_name_Hall '-C 2yc'
_space_group_name_H-M_alt 'C 1 2/c 1'
_atom_sites_solution_hydrogens mixed
_audit_creation_date 2020-10-12
_audit_creation_method
;
Olex2 1.2
(compiled May 18 2018 14:05:52 for OlexSys, GUI svn.r5506)
;
_cell_angle_alpha 90
_cell_angle_beta 95.6148(6)
_cell_angle_gamma 90
_cell_formula_units_Z 4
_cell_length_a 31.90641(18)
_cell_length_b 6.99799(5)
_cell_length_c 22.92769(14)
_cell_measurement_reflns_used 22129
_cell_measurement_temperature 100.00(10)
_cell_measurement_theta_max 68.7070
_cell_measurement_theta_min 2.7700
_cell_volume 5094.75(6)
_computing_cell_refinement 'CrysAlisPro 1.171.39.43c (Rigaku OD, 2018)'
_computing_data_collection 'CrysAlisPro 1.171.39.43c (Rigaku OD, 2018)'
_computing_data_reduction 'CrysAlisPro 1.171.39.43c (Rigaku OD, 2018)'
_computing_molecular_graphics 'Olex2 (Dolomanov et al., 2009)'
_computing_publication_material 'Olex2 (Dolomanov et al., 2009)'
_computing_structure_refinement 'ShelXL (Sheldrick, 2015)'
_computing_structure_solution 'ShelXT (Sheldrick, 2015)'
_diffrn_ambient_temperature 100.00(10)
_diffrn_detector_type HyPix3000
_diffrn_measured_fraction_theta_full 1.000
_diffrn_measured_fraction_theta_max 0.996
_diffrn_measurement_details
;
List of Runs (angles in degrees, time in seconds):

  # Type    Start    End  Width  t~exp~   \w     \q     \k     \f   Frames
--------------------------------------------------------------------------
  1  \w    -65.00  33.00   0.50    3.74    --  -41.49  15.00-174.00  196
  2  \w   -116.00 -18.00   0.50    3.74    --  -41.49 -15.00  15.00  196
  3  \w     18.00 116.00   0.50    3.74    --   41.49  15.00-174.00  196
  4  \w     73.00 158.00   0.50   14.96    --   96.95  15.00-174.00  170
  5  \w     23.00 121.00   0.50   14.96    --   96.95 -15.00  15.00  196
  6  \w    -61.00  23.00   0.50    3.74    --  -41.49  54.00 -60.00  168
  7  \w   -100.00 -10.00   0.50    3.74    --  -41.49 138.00-150.00  180
  8  \w   -110.00 -29.00   0.50    3.74    --  -41.49 -32.00   0.00  162
  9  \w    -64.00  24.00   0.50    3.74    --  -41.49  65.00 150.00  176
 10  \w   -108.00 -15.00   0.50    3.74    --  -41.49 -77.00  30.00  186
 11  \w    -24.00  64.00   0.50    3.74    --   41.49 -65.00 -30.00  176
 12  \w     29.00 110.00   0.50    3.74    --   41.49  32.00 -30.00  162
 13  \w    -33.00  65.00   0.50    3.74    --   41.49 -15.00  15.00  196
 14  \w     23.00 109.00   0.50   14.96    --   96.95 -96.00 -60.00  172
 15  \w     84.00 158.00   0.50   14.96    --   96.95  25.00 -30.00  148
 16  \w     31.00 132.00   0.50   14.96    --   96.95-145.00   0.00  202
 17  \w     81.00 158.00   0.50   14.96    --   96.95  42.00  60.00  154
 18  \w     30.00 117.00   0.50   14.96    --   96.95-117.00  90.00  174
 19  \w     76.00 158.00   0.50   14.96    --   96.95  59.00  30.00  164
 20  \w     32.00 118.00   0.50   14.96    --   96.95 -59.00 -30.00  172
 21  \w     31.00 121.00   0.50   14.96    --   96.95 -68.00 -90.00  180
 22  \w     31.00 132.00   0.50   14.96    --   96.95-145.00  90.00  202
 23  \w     26.00 110.00   0.50   14.96    --   96.95 -25.00 -90.00  168
 24  \w     84.00 158.00   0.50   14.96    --   96.95  33.00-180.00  148
 25  \w     31.00 121.00   0.50   14.96    --   96.95 -68.00  90.00  180
 26  \w   -108.00 -15.00   0.50    3.74    --  -41.49 -77.00   0.00  186
 27  \w   -108.00 -15.00   0.50    3.74    --  -41.49 -77.00  90.00  186
 28  \w   -108.00 -15.00   0.50    3.74    --  -41.49 -77.00 -30.00  186
 29  \w   -108.00 -15.00   0.50    3.74    --  -41.49 -77.00-120.00  186
 30  \w   -108.00 -15.00   0.50    3.74    --  -41.49 -77.00-150.00  186
 31  \w   -107.00 -19.00   0.50    3.74    --  -41.49 -65.00 -90.00  176
 32  \w   -108.00 -15.00   0.50    3.74    --  -41.49 -77.00 150.00  186
 33  \w    -68.00  25.00   0.50    3.74    --  -41.49  77.00-180.00  186
 34  \w     15.00 108.00   0.50    3.74    --   41.49  77.00 -30.00  186
 35  \w     15.00 108.00   0.50    3.74    --   41.49  77.00-180.00  186
 36  \w     15.00 108.00   0.50    3.74    --   41.49  77.00  60.00  186
 37  \w     15.00 108.00   0.50    3.74    --   41.49  77.00 120.00  186
 38  \w     22.00 106.00   0.50    3.74    --   41.49  54.00-120.00  168
 39  \w     73.00 158.00   0.50   14.96    --   96.95  68.00-150.00  170
 40  \w     77.00 158.00   0.50   14.96    --   96.95  50.00   0.00  162
 41  \w     77.00 158.00   0.50   14.96    --   96.95  50.00 -90.00  162
 42  \w     73.00 158.00   0.50   14.96    --   96.95  68.00  90.00  170
;
_diffrn_measurement_device 'four-circle diffractometer'
_diffrn_measurement_device_type 'SuperNova, Single source at offset/far, HyPix3000'
_diffrn_measurement_method '\w scans'
_diffrn_radiation_type CuK\a
_diffrn_radiation_wavelength 1.54184
_diffrn_reflns_av_R_equivalents 0.0280
_diffrn_reflns_av_unetI/netI 0.0168
_diffrn_reflns_Laue_measured_fraction_full 1.000
_diffrn_reflns_Laue_measured_fraction_max 0.996
_diffrn_reflns_limit_h_max 38
_diffrn_reflns_limit_h_min -38
_diffrn_reflns_limit_k_max 8
_diffrn_reflns_limit_k_min -6
_diffrn_reflns_limit_l_max 27
_diffrn_reflns_limit_l_min -27
_diffrn_reflns_number 31035
_diffrn_reflns_point_group_measured_fraction_full 1.000
_diffrn_reflns_point_group_measured_fraction_max 0.996
_diffrn_reflns_theta_full 67.684
_diffrn_reflns_theta_max 68.853
_diffrn_reflns_theta_min 2.783
_exptl_absorpt_coefficient_mu 2.150
_exptl_absorpt_correction_T_max 1.000
_exptl_absorpt_correction_T_min 0.409
_exptl_absorpt_correction_type gaussian
_exptl_absorpt_process_details
;
CrysAlisPro 1.171.39.43c (Rigaku Oxford Diffraction, 2018)
Numerical absorption correction based on gaussian integration over
			a multifaceted crystal model
Empirical absorption correction using spherical harmonics,
 implemented in SCALE3 ABSPACK scaling algorithm.
;
_exptl_crystal_colour 'clear colourless'
_exptl_crystal_colour_lustre clear
_exptl_crystal_colour_primary colourless
_exptl_crystal_density_diffrn 1.691
_exptl_crystal_description needle
_exptl_crystal_F_000 2678
_exptl_crystal_size_max 0.405
_exptl_crystal_size_mid 0.05
_exptl_crystal_size_min 0.024
_refine_diff_density_max 0.430
_refine_diff_density_min -0.409
_refine_diff_density_rms 0.054
_refine_ls_extinction_method none
_refine_ls_goodness_of_fit_ref 1.046
_refine_ls_hydrogen_treatment mixed
_refine_ls_matrix_type full
_refine_ls_number_parameters 406
_refine_ls_number_reflns 4714
_refine_ls_number_restraints 3
_refine_ls_restrained_S_all 1.230
_refine_ls_R_factor_all 0.0327
_refine_ls_R_factor_gt 0.0304
_refine_ls_shift/su_max 0.003
_refine_ls_shift/su_mean 0.000
_refine_ls_structure_factor_coef Fsqd
_refine_ls_weighting_details 'w=1/[\s^2^(Fo^2^)+(0.0378P)^2^+10.5473P] where P=(Fo^2^+2Fc^2^)/3'
_refine_ls_weighting_scheme calc
_refine_ls_wR_factor_gt 0.0782
_refine_ls_wR_factor_ref 0.0797
_reflns_Friedel_coverage 0.000
_reflns_number_gt 4429
_reflns_number_total 4714
_reflns_threshold_expression 'I > 2\s(I)'
_cod_data_source_file ao0c03320_si_002.cif
_cod_data_source_block 18vlmirr13c
_cod_depositor_comments 'Adding full bibliography for 4518227--4518229.cif.'
_cod_original_cell_volume 5094.75(5)
_cod_database_code 4518228
_shelx_shelxl_version_number 2016/6
_shelx_space_group_comment
;
The symmetry employed for this shelxl refinement is uniquely defined
by the following loop, which should always be used as a source of
symmetry information in preference to the above space-group names.
They are only intended as comments.
;
_olex2_refinement_description
;
1. Fixed Uiso
 At 1.2 times of:
  All C(H) groups, All C(H,H) groups
 At 1.5 times of:
  All O(H) groups, All O(H,H) groups
2. Restrained distances
 O12-O12
 0.85 with sigma of 0.02
 O12-H12A = O16-H16A
 0.85 with sigma of 0.02
3. Others
 Fixed Sof: H18A(0.5) H18B(0.5)
4.a Free rotating group:
 O17(H17A,H17B), O16(H16A,H16B), O15(H15A,H15B), O18(H18A,H18B)
4.b Rotating group:
 O13(H13A), O14(H14A,H14B)
4.c Ternary CH refined with riding coordinates:
 C12(H12B)
4.d Secondary CH2 refined with riding coordinates:
 C13(H13B,H13C), C11(H11A,H11B)
4.e Aromatic/amide H refined with riding coordinates:
 C15(H15), C17(H17), C3(H3), C7(H7), C21(H21), C8(H8), C16(H16), C9(H9)
;
_olex2_submission_special_instructions 'No special instructions were received'
_oxdiff_exptl_absorpt_empirical_details
;
Empirical correction (ABSPACK) includes:
- Absorption correction using spherical harmonics
- Frame scaling
;

loop_
_space_group_symop_operation_xyz
'x, y, z'
'-x, y, -z+1/2'
'x+1/2, y+1/2, z'
'-x+1/2, y+1/2, -z+1/2'
'-x, -y, -z'
'x, -y, z-1/2'
'-x+1/2, -y+1/2, -z'
'x+1/2, -y+1/2, z-1/2'

loop_
_atom_site_label
_atom_site_type_symbol
_atom_site_fract_x
_atom_site_fract_y
_atom_site_fract_z
_atom_site_U_iso_or_equiv
_atom_site_adp_type
_atom_site_occupancy
_atom_site_site_symmetry_order
_atom_site_calc_flag
_atom_site_refinement_flags_posn
_atom_site_refinement_flags_adp
_atom_site_refinement_flags_occupancy
_atom_site_disorder_assembly
_atom_site_disorder_group
Zn1 Zn 0.47264(2) 0.64390(4) 0.62847(2) 0.01944(9) Uani 1 1 d . . . . .
O7 O 0.24119(4) 0.4296(2) 0.14797(5) 0.0193(3) Uani 1 1 d . . . . .
O9 O 0.09712(4) 0.57333(19) 0.08779(5) 0.0177(3) Uani 1 1 d . . . . .
O4 O 0.34030(4) 0.46139(19) 0.48461(5) 0.0194(3) Uani 1 1 d . . . . .
O10 O 0.02646(4) 0.7484(2) 0.09989(6) 0.0228(3) Uani 1 1 d . . . . .
O8 O 0.18597(4) 0.4892(2) 0.22637(6) 0.0225(3) Uani 1 1 d . . . . .
O3 O 0.40695(4) 0.6087(2) 0.34775(6) 0.0224(3) Uani 1 1 d . . . . .
O13 O 0.44379(4) 0.6191(2) 0.70042(6) 0.0253(3) Uani 1 1 d . . . . .
H13A H 0.456122 0.691522 0.729037 0.038 Uiso 1 1 d GR . . . .
O11 O 0.03213(4) 0.7043(2) 0.19603(6) 0.0270(3) Uani 1 1 d . . . . .
O5 O 0.33671(4) 0.5573(2) 0.27755(6) 0.0261(3) Uani 1 1 d . . . . .
O14 O 0.50629(4) 0.3706(2) 0.64014(7) 0.0311(3) Uani 1 1 d . . . . .
H14A H 0.501283 0.314494 0.673283 0.047 Uiso 1 1 d GR . . . .
H14B H 0.533752 0.387300 0.641041 0.047 Uiso 1 1 d GR . . . .
O6 O 0.34982(4) 0.2985(2) 0.18281(7) 0.0316(4) Uani 1 1 d . . . . .
O1 O 0.43957(4) 0.5217(3) 0.56137(6) 0.0331(4) Uani 1 1 d . . . . .
O17 O 0.41219(5) 0.2837(2) 0.73198(6) 0.0336(4) Uani 1 1 d . . . . .
H17A H 0.399638 0.311772 0.762919 0.050 Uiso 1 1 d G . . . .
H17B H 0.436688 0.240461 0.745678 0.050 Uiso 1 1 d G . . . .
O16 O 0.37209(5) 1.0466(2) 0.64099(7) 0.0383(4) Uani 1 1 d D . . . .
H16A H 0.385979 1.119060 0.665659 0.057 Uiso 1 1 d DG . . . .
H16B H 0.359079 0.963042 0.659074 0.057 Uiso 1 1 d G . . . .
O12 O 0.44696(6) 0.9149(3) 0.61300(9) 0.0435(5) Uani 1 1 d D . . . .
O2 O 0.37610(5) 0.4944(3) 0.59341(6) 0.0428(4) Uani 1 1 d . . . . .
O15 O 0.47638(7) 1.1468(2) 0.52607(8) 0.0451(5) Uani 1 1 d . . . . .
H15A H 0.478395 1.254706 0.544921 0.068 Uiso 1 1 d G . . . .
H15B H 0.466035 1.177560 0.490717 0.068 Uiso 1 1 d G . . . .
C14 C 0.20967(6) 0.4458(3) 0.10408(8) 0.0164(4) Uani 1 1 d . . . . .
O18 O 0.500000 0.1619(4) 0.750000 0.0613(8) Uani 1 2 d S T P . .
H18A H 0.494780 0.065878 0.770900 0.092 Uiso 0.5 1 d G . . . .
H18B H 0.487532 0.148319 0.715739 0.092 Uiso 0.5 1 d G . . . .
C6 C 0.32011(6) 0.4619(3) 0.42894(8) 0.0185(4) Uani 1 1 d . . . . .
C22 C 0.08964(6) 0.6131(3) 0.14390(8) 0.0175(4) Uani 1 1 d . . . . .
C5 C 0.34058(6) 0.5091(3) 0.37953(8) 0.0175(4) Uani 1 1 d . . . . .
C15 C 0.21529(6) 0.4196(3) 0.04548(8) 0.0192(4) Uani 1 1 d . . . . .
H15 H 0.242175 0.385346 0.034272 0.023 Uiso 1 1 calc R . . . .
C4 C 0.38544(6) 0.5585(3) 0.38775(8) 0.0179(4) Uani 1 1 d . . . . .
C19 C 0.16957(5) 0.4943(3) 0.12170(8) 0.0154(4) Uani 1 1 d . . . . .
C2 C 0.38193(6) 0.5028(3) 0.49170(8) 0.0189(4) Uani 1 1 d . . . . .
C17 C 0.14209(6) 0.4935(3) 0.01768(8) 0.0196(4) Uani 1 1 d . . . . .
H17 H 0.119134 0.509931 -0.011537 0.023 Uiso 1 1 calc R . . . .
C23 C 0.04630(6) 0.6928(3) 0.14721(8) 0.0204(4) Uani 1 1 d . . . . .
C20 C 0.16074(6) 0.5210(3) 0.18346(8) 0.0174(4) Uani 1 1 d . . . . .
C10 C 0.31591(6) 0.5077(3) 0.32410(8) 0.0203(4) Uani 1 1 d . . . . .
C18 C 0.13700(5) 0.5190(3) 0.07686(8) 0.0162(4) Uani 1 1 d . . . . .
C3 C 0.40431(6) 0.5467(3) 0.44729(8) 0.0198(4) Uani 1 1 d . . . . .
H3 H 0.433607 0.570998 0.455240 0.024 Uiso 1 1 calc R . . . .
C7 C 0.27772(6) 0.4134(3) 0.42570(9) 0.0216(4) Uani 1 1 d . . . . .
H7 H 0.264719 0.381001 0.459913 0.026 Uiso 1 1 calc R . . . .
C21 C 0.11834(6) 0.5909(3) 0.18997(8) 0.0181(4) Uani 1 1 d . . . . .
H21 H 0.110917 0.621404 0.228001 0.022 Uiso 1 1 calc R . . . .
C13 C 0.28263(6) 0.3882(3) 0.13307(8) 0.0211(4) Uani 1 1 d . . . . .
H13B H 0.292879 0.491396 0.108556 0.025 Uiso 1 1 calc R . . . .
H13C H 0.283006 0.266169 0.111281 0.025 Uiso 1 1 calc R . . . .
C8 C 0.25507(6) 0.4137(3) 0.37117(9) 0.0237(4) Uani 1 1 d . . . . .
H8 H 0.226025 0.381373 0.368208 0.028 Uiso 1 1 calc R . . . .
C16 C 0.18131(6) 0.4438(3) 0.00292(8) 0.0209(4) Uani 1 1 d . . . . .
H16 H 0.185433 0.425532 -0.037177 0.025 Uiso 1 1 calc R . . . .
C1 C 0.40002(6) 0.5049(3) 0.55525(8) 0.0233(4) Uani 1 1 d . . . . .
C9 C 0.27351(6) 0.4600(3) 0.32041(9) 0.0233(4) Uani 1 1 d . . . . .
H9 H 0.257160 0.458941 0.283488 0.028 Uiso 1 1 calc R . . . .
C12 C 0.30984(6) 0.3742(3) 0.19125(9) 0.0229(4) Uani 1 1 d . . . . .
H12B H 0.295752 0.285308 0.217357 0.027 Uiso 1 1 calc R . . . .
C11 C 0.31354(6) 0.5681(3) 0.22044(9) 0.0256(4) Uani 1 1 d . . . . .
H11A H 0.327990 0.657303 0.195529 0.031 Uiso 1 1 calc R . . . .
H11B H 0.285018 0.619144 0.224349 0.031 Uiso 1 1 calc R . . . .
H6 H 0.3605(9) 0.372(5) 0.1578(14) 0.052(9) Uiso 1 1 d . . . . .
H12A H 0.4230(6) 0.949(4) 0.6218(12) 0.026(12) Uiso 0.81(8) 1 d D . . A 1
H13 H 0.4329(9) 0.518(4) 0.7097(12) 0.044(8) Uiso 1 1 d . . . B -1
H12 H 0.4531(10) 0.976(5) 0.5887(14) 0.047(9) Uiso 1 1 d . . . . .

loop_
_atom_site_aniso_label
_atom_site_aniso_U_11
_atom_site_aniso_U_22
_atom_site_aniso_U_33
_atom_site_aniso_U_23
_atom_site_aniso_U_13
_atom_site_aniso_U_12
Zn1 0.01499(13) 0.02656(15) 0.01716(14) 0.00287(10) 0.00351(9) -0.00187(10)
O7 0.0145(6) 0.0248(7) 0.0187(6) -0.0014(5) 0.0014(5) 0.0029(5)
O9 0.0152(6) 0.0226(7) 0.0154(6) -0.0021(5) 0.0026(5) 0.0016(5)
O4 0.0183(6) 0.0233(7) 0.0164(6) -0.0026(5) 0.0012(5) 0.0012(5)
O10 0.0158(6) 0.0275(7) 0.0252(7) -0.0051(6) 0.0019(5) 0.0022(5)
O8 0.0229(7) 0.0282(7) 0.0159(6) 0.0001(6) -0.0001(5) 0.0030(6)
O3 0.0198(6) 0.0277(7) 0.0196(7) 0.0030(6) 0.0011(5) 0.0000(6)
O13 0.0273(7) 0.0295(8) 0.0197(7) -0.0019(6) 0.0055(6) -0.0108(6)
O11 0.0209(7) 0.0362(8) 0.0250(7) -0.0118(6) 0.0087(6) -0.0027(6)
O5 0.0224(7) 0.0362(8) 0.0183(7) 0.0064(6) -0.0044(5) -0.0010(6)
O14 0.0196(7) 0.0313(8) 0.0422(9) 0.0083(7) 0.0016(6) -0.0032(6)
O6 0.0206(7) 0.0426(9) 0.0327(8) 0.0151(7) 0.0080(6) 0.0097(7)
O1 0.0220(7) 0.0575(11) 0.0190(7) -0.0040(7) -0.0022(6) 0.0019(7)
O17 0.0458(9) 0.0308(8) 0.0268(7) -0.0007(7) 0.0165(7) -0.0054(7)
O16 0.0409(9) 0.0351(9) 0.0412(9) 0.0074(8) 0.0160(7) 0.0061(7)
O12 0.0324(9) 0.0430(10) 0.0590(12) 0.0299(9) 0.0247(8) 0.0145(8)
O2 0.0289(8) 0.0816(14) 0.0189(7) -0.0129(8) 0.0064(6) -0.0059(8)
O15 0.0721(13) 0.0296(9) 0.0385(9) -0.0016(7) 0.0307(9) -0.0064(8)
C14 0.0177(8) 0.0127(8) 0.0187(9) -0.0006(7) 0.0009(7) -0.0016(7)
O18 0.0590(19) 0.0280(14) 0.093(2) 0.000 -0.0139(18) 0.000
C6 0.0199(9) 0.0146(9) 0.0203(9) -0.0041(7) -0.0013(7) 0.0037(7)
C22 0.0201(9) 0.0153(9) 0.0180(9) -0.0023(7) 0.0066(7) -0.0019(7)
C5 0.0184(9) 0.0142(8) 0.0194(9) -0.0013(7) -0.0004(7) 0.0034(7)
C15 0.0174(8) 0.0198(9) 0.0212(9) -0.0024(8) 0.0049(7) 0.0000(7)
C4 0.0185(9) 0.0150(9) 0.0198(9) -0.0014(7) 0.0003(7) 0.0035(7)
C19 0.0161(8) 0.0132(8) 0.0171(9) -0.0002(7) 0.0022(7) -0.0013(7)
C2 0.0178(9) 0.0188(9) 0.0197(9) -0.0038(7) 0.0007(7) 0.0032(7)
C17 0.0190(9) 0.0237(10) 0.0157(9) -0.0016(7) 0.0003(7) -0.0002(8)
C23 0.0177(9) 0.0174(9) 0.0265(10) -0.0076(8) 0.0039(7) -0.0034(7)
C20 0.0199(9) 0.0136(8) 0.0189(9) -0.0006(7) 0.0035(7) -0.0022(7)
C10 0.0214(9) 0.0176(9) 0.0213(9) 0.0004(8) 0.0000(7) 0.0039(7)
C18 0.0156(8) 0.0143(8) 0.0192(9) -0.0004(7) 0.0038(7) -0.0005(7)
C3 0.0167(8) 0.0210(9) 0.0213(9) -0.0027(8) -0.0005(7) 0.0022(7)
C7 0.0201(9) 0.0190(9) 0.0262(10) -0.0047(8) 0.0052(7) 0.0009(8)
C21 0.0204(9) 0.0183(9) 0.0162(9) -0.0024(7) 0.0052(7) -0.0025(7)
C13 0.0160(9) 0.0252(10) 0.0223(9) -0.0021(8) 0.0035(7) 0.0036(8)
C8 0.0167(9) 0.0191(9) 0.0348(11) -0.0078(8) -0.0006(8) -0.0002(8)
C16 0.0232(9) 0.0243(10) 0.0154(9) -0.0042(8) 0.0038(7) -0.0004(8)
C1 0.0228(10) 0.0279(11) 0.0187(9) -0.0058(8) 0.0004(8) 0.0045(8)
C9 0.0228(9) 0.0203(10) 0.0253(10) -0.0032(8) -0.0057(8) 0.0041(8)
C12 0.0177(9) 0.0276(11) 0.0236(10) 0.0045(8) 0.0035(7) 0.0040(8)
C11 0.0240(10) 0.0302(11) 0.0211(10) 0.0072(9) -0.0058(8) -0.0012(8)

loop_
_atom_type_symbol
_atom_type_description
_atom_type_scat_dispersion_real
_atom_type_scat_dispersion_imag
_atom_type_scat_source
C C 0.0181 0.0091 'International Tables Vol C Tables 4.2.6.8 and 6.1.1.4'
H H 0.0000 0.0000 'International Tables Vol C Tables 4.2.6.8 and 6.1.1.4'
O O 0.0492 0.0322 'International Tables Vol C Tables 4.2.6.8 and 6.1.1.4'
Zn Zn -1.5491 0.6778 'International Tables Vol C Tables 4.2.6.8 and 6.1.1.4'

loop_
_exptl_crystal_face_index_h
_exptl_crystal_face_index_k
_exptl_crystal_face_index_l
_exptl_crystal_face_perp_dist
-21 0 0 0.0057
21 0 0 0.0210
2 5 1 0.1336
0 0 -15 0.0060
-2 -5 0 0.2655
0 0 15 0.0105

loop_
_geom_angle_atom_site_label_1
_geom_angle_atom_site_label_2
_geom_angle_atom_site_label_3
_geom_angle
_geom_angle_site_symmetry_1
_geom_angle_site_symmetry_3
_geom_angle_publ_flag
O10 Zn1 O14 86.80(6) 8_566 . ?
O10 Zn1 O12 86.46(6) 8_566 . ?
O13 Zn1 O10 140.95(6) . 8_566 ?
O13 Zn1 O14 94.80(6) . . ?
O13 Zn1 O12 90.84(7) . . ?
O1 Zn1 O10 108.20(6) . 8_566 ?
O1 Zn1 O13 110.85(6) . . ?
O1 Zn1 O14 86.30(6) . . ?
O1 Zn1 O12 95.18(8) . . ?
O12 Zn1 O14 173.23(6) . . ?
C14 O7 C13 118.45(14) . . ?
C22 O9 C18 118.71(14) . . ?
C2 O4 C6 118.49(14) . . ?
C23 O10 Zn1 101.81(11) . 8_465 ?
Zn1 O13 H13A 110.9 . . ?
Zn1 O13 H13 122(2) . . ?
H13A O13 H13 117.6 . . ?
C10 O5 C11 118.79(15) . . ?
Zn1 O14 H14A 111.3 . . ?
Zn1 O14 H14B 111.1 . . ?
H14A O14 H14B 107.6 . . ?
C12 O6 H6 107(2) . . ?
C1 O1 Zn1 125.46(13) . . ?
H17A O17 H17B 104.7 . . ?
H16A O16 H16B 109.5 . . ?
Zn1 O12 H12A 124(2) . . ?
Zn1 O12 H12 121(2) . . ?
H12A O12 H12 109(3) . . ?
H15A O15 H15B 104.5 . . ?
O7 C14 C15 123.51(16) . . ?
O7 C14 C19 115.61(16) . . ?
C15 C14 C19 120.88(16) . . ?
H18A O18 H18A 75.7 . 2_656 ?
H18A O18 H18B 109.4 2_656 2_656 ?
H18A O18 H18B 109.4 . . ?
H18A O18 H18B 59.4 . 2_656 ?
H18B O18 H18A 59.4 . 2_656 ?
H18B O18 H18B 167.1 . 2_656 ?
O4 C6 C5 122.62(16) . . ?
O4 C6 C7 114.52(17) . . ?
C7 C6 C5 122.86(17) . . ?
O9 C22 C23 111.84(15) . . ?
C21 C22 O9 123.60(16) . . ?
C21 C22 C23 124.50(17) . . ?
C6 C5 C4 118.55(16) . . ?
C6 C5 C10 117.26(16) . . ?
C10 C5 C4 124.18(17) . . ?
C14 C15 H15 120.1 . . ?
C14 C15 C16 119.78(17) . . ?
C16 C15 H15 120.1 . . ?
O3 C4 C5 124.87(17) . . ?
O3 C4 C3 120.26(17) . . ?
C3 C4 C5 114.87(16) . . ?
C14 C19 C20 124.24(16) . . ?
C18 C19 C14 116.46(16) . . ?
C18 C19 C20 119.30(16) . . ?
O4 C2 C1 113.26(15) . . ?
C3 C2 O4 123.31(17) . . ?
C3 C2 C1 123.34(17) . . ?
C18 C17 H17 121.0 . . ?
C16 C17 H17 121.0 . . ?
C16 C17 C18 117.93(17) . . ?
O10 C23 C22 117.26(16) . . ?
O11 C23 O10 123.68(17) . . ?
O11 C23 C22 119.04(17) . . ?
O8 C20 C19 124.81(17) . . ?
O8 C20 C21 121.33(17) . . ?
C21 C20 C19 113.87(16) . . ?
O5 C10 C5 115.43(16) . . ?
O5 C10 C9 124.26(17) . . ?
C9 C10 C5 120.31(18) . . ?
O9 C18 C19 122.31(16) . . ?
O9 C18 C17 114.28(15) . . ?
C17 C18 C19 123.41(16) . . ?
C4 C3 H3 119.0 . . ?
C2 C3 C4 122.08(17) . . ?
C2 C3 H3 119.0 . . ?
C6 C7 H7 121.0 . . ?
C8 C7 C6 117.92(18) . . ?
C8 C7 H7 121.0 . . ?
C22 C21 C20 121.86(17) . . ?
C22 C21 H21 119.1 . . ?
C20 C21 H21 119.1 . . ?
O7 C13 H13B 110.7 . . ?
O7 C13 H13C 110.7 . . ?
O7 C13 C12 105.40(15) . . ?
H13B C13 H13C 108.8 . . ?
C12 C13 H13B 110.7 . . ?
C12 C13 H13C 110.7 . . ?
C7 C8 H8 119.0 . . ?
C7 C8 C9 122.03(17) . . ?
C9 C8 H8 119.0 . . ?
C15 C16 H16 119.2 . . ?
C17 C16 C15 121.52(17) . . ?
C17 C16 H16 119.2 . . ?
O1 C1 C2 113.03(16) . . ?
O2 C1 O1 128.00(18) . . ?
O2 C1 C2 118.96(17) . . ?
C10 C9 C8 119.61(18) . . ?
C10 C9 H9 120.2 . . ?
C8 C9 H9 120.2 . . ?
O6 C12 C13 110.45(16) . . ?
O6 C12 H12B 108.3 . . ?
O6 C12 C11 111.39(17) . . ?
C13 C12 H12B 108.3 . . ?
C11 C12 C13 110.09(16) . . ?
C11 C12 H12B 108.3 . . ?
O5 C11 C12 111.46(16) . . ?
O5 C11 H11A 109.3 . . ?
O5 C11 H11B 109.3 . . ?
C12 C11 H11A 109.3 . . ?
C12 C11 H11B 109.3 . . ?
H11A C11 H11B 108.0 . . ?

loop_
_geom_bond_atom_site_label_1
_geom_bond_atom_site_label_2
_geom_bond_distance
_geom_bond_site_symmetry_2
_geom_bond_publ_flag
Zn1 O10 2.0413(13) 8_566 ?
Zn1 O13 1.9738(14) . ?
Zn1 O14 2.1972(15) . ?
Zn1 O1 1.9730(15) . ?
Zn1 O12 2.0825(18) . ?
O7 C14 1.356(2) . ?
O7 C13 1.428(2) . ?
O9 C22 1.360(2) . ?
O9 C18 1.374(2) . ?
O4 C6 1.372(2) . ?
O4 C2 1.354(2) . ?
O10 C23 1.263(2) . ?
O8 C20 1.229(2) . ?
O3 C4 1.248(2) . ?
O13 H13A 0.8900 . ?
O13 H13 0.82(3) . ?
O11 C23 1.250(2) . ?
O5 C10 1.356(2) . ?
O5 C11 1.441(2) . ?
O14 H14A 0.8835 . ?
O14 H14B 0.8822 . ?
O6 C12 1.412(2) . ?
O6 H6 0.86(3) . ?
O1 C1 1.261(2) . ?
O17 H17A 0.8705 . ?
O17 H17B 0.8678 . ?
O16 H16A 0.8510 . ?
O16 H16B 0.8486 . ?
O12 H12A 0.843(18) . ?
O12 H12 0.74(3) . ?
O2 C1 1.218(2) . ?
O15 H15A 0.8690 . ?
O15 H15B 0.8716 . ?
C14 C15 1.385(3) . ?
C14 C19 1.420(2) . ?
O18 H18A 0.85(7) 2_656 ?
O18 H18A 0.8513 . ?
O18 H18B 0.850(13) 2_656 ?
O18 H18B 0.8504 . ?
C6 C5 1.401(3) . ?
C6 C7 1.389(3) . ?
C22 C23 1.500(3) . ?
C22 C21 1.338(3) . ?
C5 C4 1.467(2) . ?
C5 C10 1.428(3) . ?
C15 H15 0.9500 . ?
C15 C16 1.396(3) . ?
C4 C3 1.439(3) . ?
C19 C20 1.482(2) . ?
C19 C18 1.399(3) . ?
C2 C3 1.336(3) . ?
C2 C1 1.514(3) . ?
C17 H17 0.9500 . ?
C17 C18 1.394(3) . ?
C17 C16 1.373(3) . ?
C20 C21 1.460(3) . ?
C10 C9 1.388(3) . ?
C3 H3 0.9500 . ?
C7 H7 0.9500 . ?
C7 C8 1.381(3) . ?
C21 H21 0.9500 . ?
C13 H13B 0.9900 . ?
C13 H13C 0.9900 . ?
C13 C12 1.522(3) . ?
C8 H8 0.9500 . ?
C8 C9 1.393(3) . ?
C16 H16 0.9500 . ?
C9 H9 0.9500 . ?
C12 H12B 1.0000 . ?
C12 C11 1.512(3) . ?
C11 H11A 0.9900 . ?
C11 H11B 0.9900 . ?

loop_
_geom_hbond_atom_site_label_D
_geom_hbond_atom_site_label_H
_geom_hbond_atom_site_label_A
_geom_hbond_distance_DH
_geom_hbond_distance_HA
_geom_hbond_distance_DA
_geom_hbond_angle_DHA
_geom_hbond_site_symmetry_A
O13 H13A O11 0.89 1.87 2.720(2) 159.1 7_566
O14 H14B O3 0.88 1.88 2.7588(19) 170.7 5_666
O17 H17A O3 0.87 2.01 2.780(2) 146.1 6_566
O16 H16A O17 0.85 2.02 2.867(2) 171.6 1_565
O16 H16B O6 0.85 1.94 2.719(2) 151.9 6_566
O6 H6 O2 0.86(3) 1.86(3) 2.710(2) 169(3) 6_565
O12 H12A O16 0.843(18) 1.856(19) 2.696(2) 175(3) .
O13 H13 O17 0.82(3) 1.86(3) 2.682(2) 176(3) .
O12 H12 O15 0.74(3) 2.06(3) 2.802(2) 174(3) .

loop_
_geom_torsion_atom_site_label_1
_geom_torsion_atom_site_label_2
_geom_torsion_atom_site_label_3
_geom_torsion_atom_site_label_4
_geom_torsion
_geom_torsion_site_symmetry_1
_geom_torsion_site_symmetry_2
_geom_torsion_site_symmetry_3
_geom_torsion_site_symmetry_4
_geom_torsion_publ_flag
Zn1 O10 C23 O11 1.9(2) 8_465 . . . ?
Zn1 O10 C23 C22 -176.62(13) 8_465 . . . ?
Zn1 O1 C1 O2 -28.1(3) . . . . ?
Zn1 O1 C1 C2 150.47(14) . . . . ?
O7 C14 C15 C16 -178.35(17) . . . . ?
O7 C14 C19 C20 -1.9(3) . . . . ?
O7 C14 C19 C18 177.58(16) . . . . ?
O7 C13 C12 O6 168.97(16) . . . . ?
O7 C13 C12 C11 -67.6(2) . . . . ?
O9 C22 C23 O10 -14.0(2) . . . . ?
O9 C22 C23 O11 167.38(16) . . . . ?
O9 C22 C21 C20 0.0(3) . . . . ?
O4 C6 C5 C4 0.4(3) . . . . ?
O4 C6 C5 C10 -178.87(16) . . . . ?
O4 C6 C7 C8 178.98(17) . . . . ?
O4 C2 C3 C4 1.6(3) . . . . ?
O4 C2 C1 O1 172.36(18) . . . . ?
O4 C2 C1 O2 -8.9(3) . . . . ?
O8 C20 C21 C22 -175.16(18) . . . . ?
O3 C4 C3 C2 176.66(18) . . . . ?
O5 C10 C9 C8 -179.12(18) . . . . ?
O6 C12 C11 O5 -61.1(2) . . . . ?
C14 O7 C13 C12 -178.48(15) . . . . ?
C14 C15 C16 C17 0.1(3) . . . . ?
C14 C19 C20 O8 -6.3(3) . . . . ?
C14 C19 C20 C21 173.61(17) . . . . ?
C14 C19 C18 O9 -177.42(16) . . . . ?
C14 C19 C18 C17 1.7(3) . . . . ?
C6 O4 C2 C3 0.9(3) . . . . ?
C6 O4 C2 C1 177.76(15) . . . . ?
C6 C5 C4 O3 -177.70(17) . . . . ?
C6 C5 C4 C3 2.0(2) . . . . ?
C6 C5 C10 O5 178.94(16) . . . . ?
C6 C5 C10 C9 -0.4(3) . . . . ?
C6 C7 C8 C9 0.2(3) . . . . ?
C22 O9 C18 C19 3.2(2) . . . . ?
C22 O9 C18 C17 -176.06(16) . . . . ?
C5 C6 C7 C8 -0.5(3) . . . . ?
C5 C4 C3 C2 -3.0(3) . . . . ?
C5 C10 C9 C8 0.1(3) . . . . ?
C15 C14 C19 C20 178.75(17) . . . . ?
C15 C14 C19 C18 -1.7(3) . . . . ?
C4 C5 C10 O5 -0.3(3) . . . . ?
C4 C5 C10 C9 -179.64(18) . . . . ?
C19 C14 C15 C16 0.9(3) . . . . ?
C19 C20 C21 C22 5.0(3) . . . . ?
C2 O4 C6 C5 -2.0(3) . . . . ?
C2 O4 C6 C7 178.52(16) . . . . ?
C23 C22 C21 C20 -176.98(17) . . . . ?
C20 C19 C18 O9 2.1(3) . . . . ?
C20 C19 C18 C17 -178.75(17) . . . . ?
C10 O5 C11 C12 -84.3(2) . . . . ?
C10 C5 C4 O3 1.6(3) . . . . ?
C10 C5 C4 C3 -178.79(17) . . . . ?
C18 O9 C22 C23 173.01(15) . . . . ?
C18 O9 C22 C21 -4.4(3) . . . . ?
C18 C19 C20 O8 174.25(17) . . . . ?
C18 C19 C20 C21 -5.9(2) . . . . ?
C18 C17 C16 C15 -0.1(3) . . . . ?
C3 C2 C1 O1 -10.8(3) . . . . ?
C3 C2 C1 O2 167.9(2) . . . . ?
C7 C6 C5 C4 179.89(17) . . . . ?
C7 C6 C5 C10 0.6(3) . . . . ?
C7 C8 C9 C10 -0.1(3) . . . . ?
C21 C22 C23 O10 163.30(18) . . . . ?
C21 C22 C23 O11 -15.3(3) . . . . ?
C13 O7 C14 C15 1.6(3) . . . . ?
C13 O7 C14 C19 -177.66(16) . . . . ?
C13 C12 C11 O5 176.00(15) . . . . ?
C16 C17 C18 O9 178.38(17) . . . . ?
C16 C17 C18 C19 -0.8(3) . . . . ?
C1 C2 C3 C4 -174.85(18) . . . . ?
C11 O5 C10 C5 -177.12(17) . . . . ?
C11 O5 C10 C9 2.2(3) . . . . ?
